data_7048249
loop_
_publ_author_name
'Hahn, Jennifer'
'Krieg, Matthias'
'Keck, Constanze'
'Maichle-M\"ossmer, C\"acilia'
'Fink, Reinhold F.'
'Bettinger, Holger F.'

_publ_section_title
;
 Thermal dehydrochlorination in the 4-fluoroaniline-trichloroborane
 system: identification of reactive intermediates involved in the
 formation of B,B',B''-trichloro-N,N',N''-tri((4-fluoro)phenyl)borazine.
;
_journal_issue 48
_journal_name_full 'Dalton transactions (Cambridge, England : 2003)'
_journal_page_first 17304
_journal_page_last 17316
_journal_paper_doi 10.1039/c8dt03954b
_journal_volume 47
_journal_year 2018
_chemical_formula_sum 'C18 H12 B3 Cl3 F3 N3'
_chemical_formula_weight 466.09
_chemical_properties_physical ', Air-sensitive,Moisture-sensitive'
_space_group_crystal_system monoclinic
_space_group_IT_number 14
_space_group_name_Hall '-P 2ybc'
_space_group_name_H-M_alt 'P 1 21/c 1'
_symmetry_space_group_name_Hall '-P 2ybc'
_symmetry_space_group_name_H-M 'P 1 21/c 1'
_atom_sites_solution_hydrogens geom
_audit_creation_method SHELXL-2013
_audit_update_record
;
2017-03-02 deposited with the CCDC.
2018-11-05 downloaded from the CCDC.
;
_cell_angle_alpha 90
_cell_angle_beta 101.990(2)
_cell_angle_gamma 90
_cell_formula_units_Z 4
_cell_length_a 5.7426(2)
_cell_length_b 27.2822(10)
_cell_length_c 13.2120(5)
_cell_measurement_reflns_used 9932
_cell_measurement_temperature 100(2)
_cell_measurement_theta_max 28.55
_cell_measurement_theta_min 2.748
_cell_volume 2024.78(13)
_computing_cell_refinement 'APEX2 v2014.1-1 (Bruker AXS)'
_computing_data_collection 'COSMO v1.61'
_computing_data_reduction 'SAINT V8.27B (Bruker AXS Inc., 2012)'
_computing_structure_refinement 'SHELXL-2013 (Sheldrick, 2013)'
_computing_structure_solution 'SHELXS-97 (Sheldrick 2008)'
_diffrn_ambient_temperature 100(2)
_diffrn_measured_fraction_theta_full 1.004
_diffrn_measured_fraction_theta_max 1.004
_diffrn_measurement_device_type 'Bruker APEX DUO'
_diffrn_measurement_method 'phi and omega scans'
_diffrn_radiation_type MoK\a
_diffrn_radiation_wavelength 0.71073
_diffrn_reflns_av_R_equivalents 0.0407
_diffrn_reflns_av_unetI/netI 0.0283
_diffrn_reflns_Laue_measured_fraction_full 1.004
_diffrn_reflns_Laue_measured_fraction_max 1.004
_diffrn_reflns_limit_h_max 7
_diffrn_reflns_limit_h_min -7
_diffrn_reflns_limit_k_max 37
_diffrn_reflns_limit_k_min -37
_diffrn_reflns_limit_l_max 18
_diffrn_reflns_limit_l_min -18
_diffrn_reflns_number 38758
_diffrn_reflns_point_group_measured_fraction_full 1.004
_diffrn_reflns_point_group_measured_fraction_max 1.004
_diffrn_reflns_theta_full 25.242
_diffrn_reflns_theta_max 29.596
_diffrn_reflns_theta_min 1.576
_diffrn_source 'ImuS-focus sealed tube'
_exptl_absorpt_coefficient_mu 0.490
_exptl_absorpt_correction_T_max 0.9690
_exptl_absorpt_correction_T_min 0.8620
_exptl_absorpt_correction_type multi-scan
_exptl_absorpt_process_details sadabs
_exptl_crystal_colour colourless
_exptl_crystal_density_diffrn 1.529
_exptl_crystal_description needle
_exptl_crystal_F_000 936
_exptl_crystal_size_max 0.313
_exptl_crystal_size_mid 0.080
_exptl_crystal_size_min 0.064
_refine_diff_density_max 0.425
_refine_diff_density_min -0.443
_refine_diff_density_rms 0.075
_refine_ls_extinction_method none
_refine_ls_goodness_of_fit_ref 1.095
_refine_ls_hydrogen_treatment constr
_refine_ls_matrix_type full
_refine_ls_number_parameters 272
_refine_ls_number_reflns 5668
_refine_ls_number_restraints 0
_refine_ls_restrained_S_all 1.095
_refine_ls_R_factor_all 0.0521
_refine_ls_R_factor_gt 0.0439
_refine_ls_shift/su_max 0.000
_refine_ls_shift/su_mean 0.000
_refine_ls_structure_factor_coef Fsqd
_refine_ls_weighting_details 'w=1/[\s^2^(Fo^2^)+(0.0484P)^2^+3.7900P] where P=(Fo^2^+2Fc^2^)/3'
_refine_ls_weighting_scheme calc
_refine_ls_wR_factor_gt 0.1163
_refine_ls_wR_factor_ref 0.1258
_reflns_Friedel_coverage 0.000
_reflns_number_gt 5082
_reflns_number_total 5668
_reflns_threshold_expression 'I > 2\s(I)'
_cod_data_source_file c8dt03954b2.cif
_cod_data_source_block 3a_mo_jh142
_cod_depositor_comments 'Adding full bibliography for 7048248--7048250.cif.'
_cod_database_code 7048249
_shelx_space_group_comment
;
The symmetry employed for this shelxl refinement is uniquely defined
by the following loop, which should always be used as a source of
symmetry information in preference to the above space-group names.
They are only intended as comments.
;
_shelx_estimated_absorpt_t_min 0.862
_shelx_estimated_absorpt_t_max 0.969
_shelxl_version_number 2013-3

loop_
_space_group_symop_operation_xyz
'x, y, z'
'-x, y+1/2, -z+1/2'
'-x, -y, -z'
'x, -y-1/2, z-1/2'

loop_
_atom_site_label
_atom_site_type_symbol
_atom_site_fract_x
_atom_site_fract_y
_atom_site_fract_z
_atom_site_U_iso_or_equiv
_atom_site_adp_type
_atom_site_occupancy
_atom_site_site_symmetry_order
_atom_site_calc_flag
_atom_site_refinement_flags_posn
_atom_site_refinement_flags_adp
C1 C 0.6023(4) 0.48724(8) 0.26932(17) 0.0139(4) Uani 1 1 d . .
C2 C 0.5260(5) 0.52237(9) 0.33109(18) 0.0176(4) Uani 1 1 d . .
H2 H 0.3957 0.5155 0.3629 0.021 Uiso 1 1 calc R U
C3 C 0.6404(5) 0.56770(9) 0.34654(19) 0.0203(5) Uani 1 1 d . .
H3 H 0.5894 0.5921 0.3885 0.024 Uiso 1 1 calc R U
C4 C 0.8289(5) 0.57613(8) 0.29940(18) 0.0178(5) Uani 1 1 d . .
C5 C 0.9079(5) 0.54213(9) 0.23676(19) 0.0198(5) Uani 1 1 d . .
H5 H 1.0371 0.5493 0.2044 0.024 Uiso 1 1 calc R U
C6 C 0.7921(5) 0.49707(9) 0.22252(19) 0.0184(5) Uani 1 1 d . .
H6 H 0.8435 0.4728 0.1804 0.022 Uiso 1 1 calc R U
C7 C 0.0423(4) 0.37129(8) 0.04805(16) 0.0146(4) Uani 1 1 d . .
C8 C -0.1846(5) 0.39042(10) 0.01604(19) 0.0205(5) Uani 1 1 d . .
H8 H -0.2469 0.4122 0.0598 0.025 Uiso 1 1 calc R U
C9 C -0.3212(5) 0.37766(10) -0.0803(2) 0.0244(5) Uani 1 1 d . .
H9 H -0.4760 0.3910 -0.1035 0.029 Uiso 1 1 calc R U
C10 C -0.2271(5) 0.34537(10) -0.14084(18) 0.0235(5) Uani 1 1 d . .
C11 C -0.0034(5) 0.32577(9) -0.11132(19) 0.0234(5) Uani 1 1 d . .
H11 H 0.0567 0.3036 -0.1550 0.028 Uiso 1 1 calc R U
C12 C 0.1333(5) 0.33928(8) -0.01561(18) 0.0175(4) Uani 1 1 d . .
H12 H 0.2897 0.3265 0.0062 0.021 Uiso 1 1 calc R U
C13 C 0.4095(4) 0.32656(8) 0.41192(16) 0.0137(4) Uani 1 1 d . .
C14 C 0.2539(4) 0.32791(8) 0.47987(17) 0.0152(4) Uani 1 1 d . .
H14 H 0.1266 0.3508 0.4694 0.018 Uiso 1 1 calc R U
C15 C 0.2853(4) 0.29554(8) 0.56337(17) 0.0159(4) Uani 1 1 d . .
H15 H 0.1810 0.2960 0.6106 0.019 Uiso 1 1 calc R U
C16 C 0.4714(4) 0.26295(8) 0.57532(17) 0.0161(4) Uani 1 1 d . .
C17 C 0.6261(5) 0.26024(9) 0.50816(18) 0.0175(4) Uani 1 1 d . .
H17 H 0.7516 0.2369 0.5185 0.021 Uiso 1 1 calc R U
C18 C 0.5931(5) 0.29262(9) 0.42482(18) 0.0169(4) Uani 1 1 d . .
H18 H 0.6959 0.2915 0.3771 0.020 Uiso 1 1 calc R U
N1 N 0.4813(4) 0.44033(7) 0.25464(14) 0.0134(4) Uani 1 1 d . .
N2 N 0.1885(4) 0.38451(7) 0.14734(14) 0.0137(4) Uani 1 1 d . .
N3 N 0.3801(4) 0.36128(7) 0.32684(14) 0.0139(4) Uani 1 1 d . .
B1 B 0.3201(5) 0.42944(9) 0.15880(18) 0.0140(5) Uani 1 1 d . .
B2 B 0.2102(5) 0.35145(9) 0.23332(19) 0.0135(4) Uani 1 1 d . .
B3 B 0.5159(5) 0.40523(9) 0.33743(19) 0.0141(5) Uani 1 1 d . .
F1 F 0.9436(3) 0.61981(5) 0.31533(12) 0.0254(3) Uani 1 1 d . .
F2 F -0.3627(4) 0.33240(7) -0.23370(12) 0.0361(4) Uani 1 1 d . .
F3 F 0.5036(3) 0.23149(6) 0.65707(11) 0.0220(3) Uani 1 1 d . .
Cl1 Cl 0.28025(11) 0.47178(2) 0.05589(4) 0.01881(13) Uani 1 1 d . .
Cl2 Cl 0.72775(11) 0.41720(2) 0.45262(4) 0.01806(13) Uani 1 1 d . .
Cl3 Cl 0.01916(11) 0.30034(2) 0.22534(4) 0.01913(13) Uani 1 1 d . .

loop_
_atom_site_aniso_label
_atom_site_aniso_U_11
_atom_site_aniso_U_22
_atom_site_aniso_U_33
_atom_site_aniso_U_23
_atom_site_aniso_U_13
_atom_site_aniso_U_12
C1 0.0160(11) 0.0119(9) 0.0124(9) -0.0008(7) -0.0006(8) -0.0016(8)
C2 0.0214(12) 0.0157(10) 0.0162(10) -0.0007(8) 0.0053(9) -0.0018(9)
C3 0.0270(13) 0.0153(10) 0.0193(11) -0.0036(8) 0.0061(9) -0.0001(9)
C4 0.0231(12) 0.0130(10) 0.0153(10) 0.0004(8) -0.0002(8) -0.0042(8)
C5 0.0176(12) 0.0215(11) 0.0209(11) -0.0022(9) 0.0056(9) -0.0044(9)
C6 0.0199(12) 0.0160(10) 0.0196(10) -0.0052(8) 0.0049(9) -0.0011(9)
C7 0.0177(11) 0.0146(10) 0.0103(9) -0.0006(7) 0.0002(8) -0.0029(8)
C8 0.0175(12) 0.0248(12) 0.0176(10) -0.0054(9) -0.0004(9) 0.0006(9)
C9 0.0203(13) 0.0305(13) 0.0188(11) -0.0006(9) -0.0044(9) -0.0038(10)
C10 0.0337(15) 0.0217(11) 0.0115(10) 0.0005(8) -0.0035(9) -0.0112(10)
C11 0.0397(16) 0.0166(11) 0.0140(10) -0.0037(8) 0.0059(10) -0.0037(10)
C12 0.0240(13) 0.0144(10) 0.0144(10) 0.0008(8) 0.0045(9) 0.0008(9)
C13 0.0173(11) 0.0122(9) 0.0102(9) 0.0003(7) -0.0003(7) -0.0010(8)
C14 0.0169(11) 0.0138(9) 0.0145(9) -0.0009(7) 0.0020(8) 0.0023(8)
C15 0.0168(11) 0.0167(10) 0.0143(9) -0.0004(8) 0.0033(8) -0.0007(8)
C16 0.0191(12) 0.0149(10) 0.0127(9) 0.0017(7) -0.0006(8) -0.0018(8)
C17 0.0177(12) 0.0168(10) 0.0174(10) 0.0029(8) 0.0022(8) 0.0035(9)
C18 0.0184(12) 0.0181(10) 0.0147(10) 0.0010(8) 0.0048(8) 0.0019(9)
N1 0.0148(9) 0.0112(8) 0.0133(8) -0.0011(6) 0.0010(7) -0.0014(7)
N2 0.0151(10) 0.0152(8) 0.0098(8) -0.0011(6) 0.0003(7) -0.0015(7)
N3 0.0166(10) 0.0139(8) 0.0105(8) 0.0010(6) 0.0013(7) -0.0005(7)
B1 0.0156(12) 0.0150(11) 0.0110(10) -0.0003(8) 0.0017(9) 0.0013(9)
B2 0.0140(12) 0.0144(10) 0.0120(10) -0.0018(8) 0.0022(8) -0.0011(9)
B3 0.0147(12) 0.0141(11) 0.0123(10) -0.0019(8) 0.0001(8) 0.0004(9)
F1 0.0351(9) 0.0158(7) 0.0257(7) -0.0035(6) 0.0070(7) -0.0097(6)
F2 0.0497(12) 0.0376(9) 0.0142(7) -0.0051(6) -0.0092(7) -0.0156(9)
F3 0.0241(8) 0.0234(7) 0.0180(7) 0.0089(6) 0.0031(6) 0.0026(6)
Cl1 0.0212(3) 0.0184(2) 0.0148(2) 0.00488(19) -0.0008(2) -0.0023(2)
Cl2 0.0199(3) 0.0170(2) 0.0139(2) -0.00042(18) -0.00413(19) -0.0016(2)
Cl3 0.0217(3) 0.0211(3) 0.0139(2) -0.00079(19) 0.00197(19) -0.0092(2)

loop_
_atom_type_symbol
_atom_type_description
_atom_type_scat_dispersion_real
_atom_type_scat_dispersion_imag
_atom_type_scat_source
C C 0.0033 0.0016 'International Tables Vol C Tables 4.2.6.8 and 6.1.1.4'
H H 0.0000 0.0000 'International Tables Vol C Tables 4.2.6.8 and 6.1.1.4'
N N 0.0061 0.0033 'International Tables Vol C Tables 4.2.6.8 and 6.1.1.4'
B B 0.0013 0.0007 'International Tables Vol C Tables 4.2.6.8 and 6.1.1.4'
F F 0.0171 0.0103 'International Tables Vol C Tables 4.2.6.8 and 6.1.1.4'
Cl Cl 0.1484 0.1585 'International Tables Vol C Tables 4.2.6.8 and 6.1.1.4'

loop_
_geom_angle_atom_site_label_1
_geom_angle_atom_site_label_2
_geom_angle_atom_site_label_3
_geom_angle
C6 C1 C2 120.2(2)
C6 C1 N1 120.7(2)
C2 C1 N1 119.2(2)
C1 C2 C3 120.1(2)
C1 C2 H2 119.9
C3 C2 H2 119.9
C4 C3 C2 118.2(2)
C4 C3 H3 120.9
C2 C3 H3 120.9
F1 C4 C3 118.6(2)
F1 C4 C5 118.3(2)
C3 C4 C5 123.1(2)
C4 C5 C6 117.8(2)
C4 C5 H5 121.1
C6 C5 H5 121.1
C1 C6 C5 120.6(2)
C1 C6 H6 119.7
C5 C6 H6 119.7
C8 C7 C12 120.1(2)
C8 C7 N2 120.9(2)
C12 C7 N2 119.0(2)
C7 C8 C9 120.0(2)
C7 C8 H8 120.0
C9 C8 H8 120.0
C10 C9 C8 118.5(3)
C10 C9 H9 120.8
C8 C9 H9 120.8
F2 C10 C11 118.9(3)
F2 C10 C9 118.2(3)
C11 C10 C9 122.9(2)
C10 C11 C12 118.2(2)
C10 C11 H11 120.9
C12 C11 H11 120.9
C7 C12 C11 120.3(2)
C7 C12 H12 119.8
C11 C12 H12 119.8
C18 C13 C14 120.8(2)
C18 C13 N3 119.6(2)
C14 C13 N3 119.7(2)
C13 C14 C15 119.9(2)
C13 C14 H14 120.1
C15 C14 H14 120.1
C16 C15 C14 118.0(2)
C16 C15 H15 121.0
C14 C15 H15 121.0
F3 C16 C15 118.2(2)
F3 C16 C17 118.4(2)
C15 C16 C17 123.3(2)
C16 C17 C18 118.3(2)
C16 C17 H17 120.9
C18 C17 H17 120.9
C13 C18 C17 119.7(2)
C13 C18 H18 120.2
C17 C18 H18 120.2
B1 N1 B3 119.71(19)
B1 N1 C1 120.26(19)
B3 N1 C1 120.00(18)
B1 N2 B2 119.81(19)
B1 N2 C7 120.20(18)
B2 N2 C7 119.93(19)
B3 N3 B2 120.31(19)
B3 N3 C13 120.06(18)
B2 N3 C13 119.62(19)
N2 B1 N1 120.0(2)
N2 B1 Cl1 119.91(17)
N1 B1 Cl1 120.09(18)
N3 B2 N2 119.8(2)
N3 B2 Cl3 120.24(18)
N2 B2 Cl3 119.92(17)
N3 B3 N1 120.1(2)
N3 B3 Cl2 120.34(17)
N1 B3 Cl2 119.57(18)

loop_
_geom_bond_atom_site_label_1
_geom_bond_atom_site_label_2
_geom_bond_distance
C1 C6 1.386(3)
C1 C2 1.387(3)
C1 N1 1.450(3)
C2 C3 1.395(3)
C2 H2 0.9500
C3 C4 1.376(4)
C3 H3 0.9500
C4 F1 1.357(3)
C4 C5 1.381(3)
C5 C6 1.392(3)
C5 H5 0.9500
C6 H6 0.9500
C7 C8 1.385(3)
C7 C12 1.388(3)
C7 N2 1.449(3)
C8 C9 1.393(3)
C8 H8 0.9500
C9 C10 1.374(4)
C9 H9 0.9500
C10 F2 1.356(3)
C10 C11 1.371(4)
C11 C12 1.392(3)
C11 H11 0.9500
C12 H12 0.9500
C13 C18 1.387(3)
C13 C14 1.392(3)
C13 N3 1.453(3)
C14 C15 1.395(3)
C14 H14 0.9500
C15 C16 1.374(3)
C15 H15 0.9500
C16 F3 1.362(3)
C16 C17 1.382(3)
C17 C18 1.394(3)
C17 H17 0.9500
C18 H18 0.9500
N1 B1 1.436(3)
N1 B3 1.436(3)
N2 B1 1.431(3)
N2 B2 1.436(3)
N3 B3 1.421(3)
N3 B2 1.432(3)
B1 Cl1 1.762(3)
B2 Cl3 1.764(3)
B3 Cl2 1.770(3)

loop_
_geom_torsion_atom_site_label_1
_geom_torsion_atom_site_label_2
_geom_torsion_atom_site_label_3
_geom_torsion_atom_site_label_4
_geom_torsion
C6 C1 C2 C3 -0.1(4)
N1 C1 C2 C3 179.8(2)
C1 C2 C3 C4 -0.2(4)
C2 C3 C4 F1 -179.0(2)
C2 C3 C4 C5 0.8(4)
F1 C4 C5 C6 178.8(2)
C3 C4 C5 C6 -1.0(4)
C2 C1 C6 C5 -0.1(4)
N1 C1 C6 C5 -180.0(2)
C4 C5 C6 C1 0.6(4)
C12 C7 C8 C9 -0.2(4)
N2 C7 C8 C9 179.3(2)
C7 C8 C9 C10 1.1(4)
C8 C9 C10 F2 178.8(2)
C8 C9 C10 C11 -1.0(4)
F2 C10 C11 C12 -179.8(2)
C9 C10 C11 C12 0.1(4)
C8 C7 C12 C11 -0.8(4)
N2 C7 C12 C11 179.8(2)
C10 C11 C12 C7 0.8(4)
C18 C13 C14 C15 1.4(3)
N3 C13 C14 C15 -178.2(2)
C13 C14 C15 C16 -0.2(3)
C14 C15 C16 F3 179.6(2)
C14 C15 C16 C17 -1.0(4)
F3 C16 C17 C18 -179.8(2)
C15 C16 C17 C18 0.8(4)
C14 C13 C18 C17 -1.6(4)
N3 C13 C18 C17 178.1(2)
C16 C17 C18 C13 0.5(4)
C6 C1 N1 B1 -75.3(3)
C2 C1 N1 B1 104.7(3)
C6 C1 N1 B3 106.9(3)
C2 C1 N1 B3 -73.1(3)
C8 C7 N2 B1 -81.7(3)
C12 C7 N2 B1 97.7(3)
C8 C7 N2 B2 101.1(3)
C12 C7 N2 B2 -79.4(3)
C18 C13 N3 B3 -83.6(3)
C14 C13 N3 B3 96.0(3)
C18 C13 N3 B2 97.7(3)
C14 C13 N3 B2 -82.6(3)
B2 N2 B1 N1 2.8(3)
C7 N2 B1 N1 -174.4(2)
B2 N2 B1 Cl1 -176.18(18)
C7 N2 B1 Cl1 6.6(3)
B3 N1 B1 N2 2.2(3)
C1 N1 B1 N2 -175.6(2)
B3 N1 B1 Cl1 -178.87(19)
C1 N1 B1 Cl1 3.3(3)
B3 N3 B2 N2 4.3(3)
C13 N3 B2 N2 -177.1(2)
B3 N3 B2 Cl3 -173.08(19)
C13 N3 B2 Cl3 5.6(3)
B1 N2 B2 N3 -6.0(3)
C7 N2 B2 N3 171.2(2)
B1 N2 B2 Cl3 171.35(19)
C7 N2 B2 Cl3 -11.5(3)
B2 N3 B3 N1 0.7(3)
C13 N3 B3 N1 -177.9(2)
B2 N3 B3 Cl2 -179.49(18)
C13 N3 B3 Cl2 1.9(3)
B1 N1 B3 N3 -3.9(3)
C1 N1 B3 N3 173.9(2)
B1 N1 B3 Cl2 176.27(19)
C1 N1 B3 Cl2 -5.9(3)
